data_4332883
loop_
_publ_author_name
'Lo, Wing-Kit'
'Wong, Wai-Kwok'
'Wong, Wai-Yeung'
'Guo, Jianping'
'Yeung, Kai-Tai'
'Cheng, Yuen-Kit'
'Yang, Xiaoping'
'Jones, Richard A.'

_publ_section_title
;
 Heterobimetallic Zn(II)&#x2212;Ln(III) Phenylene-Bridged Schiff Base
 Complexes, Computational Studies, and Evidence for Singlet Energy
 Transfer as the Main Pathway in the Sensitization of Near-Infrared
 Nd3+Luminescence
;
_journal_issue 23
_journal_name_full 'Inorganic Chemistry'
_journal_page_first 9315
_journal_page_last 9325
_journal_paper_doi 10.1021/ic0610177
_journal_volume 45
_journal_year 2006
_chemical_formula_sum 'C24 H24 N5 Nd O14 Zn'
_chemical_formula_weight 816.09
_chemical_name_systematic
; 
 ? 
;
_space_group_IT_number 2
_symmetry_cell_setting triclinic
_symmetry_space_group_name_Hall '-P 1'
_symmetry_space_group_name_H-M 'P -1'
_atom_sites_solution_hydrogens geom
_atom_sites_solution_primary direct
_atom_sites_solution_secondary difmap
_audit_creation_method SHELXL-97
_cell_angle_alpha 86.346(2)
_cell_angle_beta 73.593(2)
_cell_angle_gamma 67.874(2)
_cell_formula_units_Z 2
_cell_length_a 9.5729(11)
_cell_length_b 12.5568(15)
_cell_length_c 13.7143(16)
_cell_measurement_temperature 293(2)
_cell_volume 1463.3(3)
_computing_data_reduction SAINT
_computing_structure_refinement 'SHELXL-97 (Sheldrick, 1997)'
_computing_structure_solution 'SHELXS-97 (Sheldrick, 1990)'
_diffrn_ambient_temperature 293(2)
_diffrn_measured_fraction_theta_full 0.941
_diffrn_measured_fraction_theta_max 0.941
_diffrn_measurement_device_type 'Smart CCD'
_diffrn_radiation_monochromator graphite
_diffrn_radiation_source 'fine-focus sealed tube'
_diffrn_radiation_type MoK\a
_diffrn_radiation_wavelength 0.71073
_diffrn_reflns_av_R_equivalents 0.0406
_diffrn_reflns_av_sigmaI/netI 0.1203
_diffrn_reflns_limit_h_max 12
_diffrn_reflns_limit_h_min -11
_diffrn_reflns_limit_k_max 16
_diffrn_reflns_limit_k_min -16
_diffrn_reflns_limit_l_max 17
_diffrn_reflns_limit_l_min -11
_diffrn_reflns_number 8757
_diffrn_reflns_theta_full 27.53
_diffrn_reflns_theta_max 27.53
_diffrn_reflns_theta_min 1.55
_exptl_absorpt_coefficient_mu 2.652
_exptl_absorpt_correction_T_max 1.0000
_exptl_absorpt_correction_T_min 0.6879
_exptl_absorpt_correction_type SADABS
_exptl_crystal_colour Yellow
_exptl_crystal_density_diffrn 1.852
_exptl_crystal_density_method 'not measured'
_exptl_crystal_description Block
_exptl_crystal_F_000 810
_exptl_crystal_size_max 0.20
_exptl_crystal_size_mid 0.12
_exptl_crystal_size_min 0.08
_refine_diff_density_max 1.506
_refine_diff_density_min -2.018
_refine_diff_density_rms 0.172
_refine_ls_extinction_coef 0.0024(5)
_refine_ls_extinction_expression Fc^*^=kFc[1+0.001xFc^2^\l^3^/sin(2\q)]^-1/4^
_refine_ls_extinction_method SHELXL
_refine_ls_goodness_of_fit_ref 0.914
_refine_ls_hydrogen_treatment mixed
_refine_ls_matrix_type full
_refine_ls_number_parameters 407
_refine_ls_number_reflns 6354
_refine_ls_number_restraints 0
_refine_ls_restrained_S_all 0.914
_refine_ls_R_factor_all 0.1145
_refine_ls_R_factor_gt 0.0557
_refine_ls_shift/su_max 0.008
_refine_ls_shift/su_mean 0.001
_refine_ls_structure_factor_coef Fsqd
_refine_ls_weighting_details 'calc w=1/[\s^2^(Fo^2^)+(0.0754P)^2^+0.0000P] where P=(Fo^2^+2Fc^2^)/3'
_refine_ls_weighting_scheme calc
_refine_ls_wR_factor_gt 0.1248
_refine_ls_wR_factor_ref 0.1545
_reflns_number_gt 3564
_reflns_number_total 6354
_reflns_threshold_expression >2sigma(I)
_cod_data_source_file ic0610177sup2.cif
_cod_data_source_block p-1
_cod_depositor_comments
;
The following automatic conversions were performed:

'_symmetry_cell_setting' value 'Triclinic' changed to 'triclinic'
according to /home/saulius/struct/CIF-dictionaries/cif_core.dic
dictionary named 'cif_core.dic' version 2.4.2 from 2011-04-26.

Automatic conversion script
Id: cif_fix_values 1891 2012-01-12 08:04:46Z andrius 
;
_cod_original_sg_symbol_H-M P(-1)
_cod_database_code 4332883

loop_
_symmetry_equiv_pos_as_xyz
'x, y, z'
'-x, -y, -z'

loop_
_atom_site_label
_atom_site_type_symbol
_atom_site_fract_x
_atom_site_fract_y
_atom_site_fract_z
_atom_site_U_iso_or_equiv
_atom_site_adp_type
_atom_site_occupancy
_atom_site_symmetry_multiplicity
_atom_site_calc_flag
_atom_site_refinement_flags
Nd1 Nd 0.57129(5) 0.16906(5) 0.30529(3) 0.03942(19) Uani 1 1 d .
Zn1 Zn 0.73208(11) 0.26757(9) 0.08332(7) 0.0383(3) Uani 1 1 d .
O1 O 0.2928(6) 0.2091(5) 0.2621(4) 0.0428(14) Uani 1 1 d .
O2 O 0.5246(6) 0.2534(5) 0.1513(4) 0.0455(15) Uani 1 1 d .
O3 O 0.8472(7) -0.0035(5) 0.3101(4) 0.0478(16) Uani 1 1 d .
O4 O 0.8044(6) 0.1235(5) 0.1583(4) 0.0426(15) Uani 1 1 d .
O5 O 0.6942(17) 0.4916(12) 0.3173(10) 0.169(5) Uani 1 1 d .
O6 O 0.7019(8) 0.3031(6) 0.3056(5) 0.0574(18) Uani 1 1 d .
O7 O 0.7141(8) 0.4005(6) 0.1648(5) 0.0528(17) Uani 1 1 d .
O8 O 0.1758(11) 0.4192(9) 0.4957(7) 0.111(3) Uani 1 1 d .
O9 O 0.3282(8) 0.2384(7) 0.4611(5) 0.0614(19) Uani 1 1 d .
O10 O 0.3762(9) 0.3681(6) 0.3654(5) 0.068(2) Uani 1 1 d .
O11 O 0.5299(9) -0.1529(7) 0.3004(6) 0.077(2) Uani 1 1 d .
O12 O 0.5878(7) -0.0151(6) 0.2182(5) 0.0552(17) Uani 1 1 d .
O13 O 0.4980(8) 0.0014(6) 0.3813(5) 0.0592(18) Uani 1 1 d .
N1 N 0.6597(8) 0.3385(6) -0.0400(5) 0.0388(17) Uani 1 1 d .
N2 N 0.9436(8) 0.2155(6) -0.0232(5) 0.0366(16) Uani 1 1 d .
N3 N 0.7034(9) 0.3921(8) 0.2591(7) 0.065(2) Uani 1 1 d .
N4 N 0.2882(10) 0.3438(9) 0.4425(6) 0.060(2) Uani 1 1 d .
N5 N 0.5389(9) -0.0586(8) 0.2999(7) 0.052(2) Uani 1 1 d .
C1 C 0.1635(11) 0.1808(10) 0.3252(8) 0.064(3) Uani 1 1 d .
H1A H 0.0800 0.2038 0.2933 0.096 Uiso 1 1 calc R
H1B H 0.1262 0.2205 0.3906 0.096 Uiso 1 1 calc R
H1C H 0.1986 0.0993 0.3337 0.096 Uiso 1 1 calc R
C2 C 0.2680(9) 0.2716(7) 0.1780(6) 0.0353(19) Uani 1 1 d .
C3 C 0.1281(10) 0.3090(8) 0.1523(7) 0.050(2) Uani 1 1 d .
H3A H 0.0425 0.2940 0.1933 0.060 Uiso 1 1 calc R
C4 C 0.1170(10) 0.3689(8) 0.0649(8) 0.054(3) Uani 1 1 d .
H4A H 0.0224 0.3960 0.0481 0.064 Uiso 1 1 calc R
C5 C 0.2454(10) 0.3893(7) 0.0018(7) 0.044(2) Uani 1 1 d .
H5B H 0.2365 0.4305 -0.0565 0.053 Uiso 1 1 calc R
C6 C 0.3903(9) 0.3466(7) 0.0269(6) 0.0363(19) Uani 1 1 d .
C7 C 0.3986(9) 0.2917(7) 0.1182(6) 0.0304(18) Uani 1 1 d .
C8 C 0.5171(10) 0.3653(8) -0.0480(6) 0.043(2) Uani 1 1 d .
H8A H 0.4963 0.3993 -0.1072 0.052 Uiso 1 1 calc R
C9 C 0.7849(9) 0.3486(7) -0.1195(6) 0.0361(19) Uani 1 1 d .
C10 C 0.7682(11) 0.4153(8) -0.2044(6) 0.047(2) Uani 1 1 d .
H10A H 0.6688 0.4584 -0.2113 0.056 Uiso 1 1 calc R
C11 C 0.9005(12) 0.4166(9) -0.2779(7) 0.054(3) Uani 1 1 d .
H11A H 0.8902 0.4606 -0.3345 0.065 Uiso 1 1 calc R
C12 C 1.0479(12) 0.3524(9) -0.2673(7) 0.056(3) Uani 1 1 d .
H12A H 1.1364 0.3534 -0.3172 0.067 Uiso 1 1 calc R
C13 C 1.0657(11) 0.2878(8) -0.1847(7) 0.049(2) Uani 1 1 d .
H13A H 1.1658 0.2467 -0.1779 0.059 Uiso 1 1 calc R
C14 C 0.9352(10) 0.2831(7) -0.1106(6) 0.038(2) Uani 1 1 d .
C15 C 1.0682(10) 0.1316(7) -0.0154(6) 0.038(2) Uani 1 1 d .
H15A H 1.1575 0.1145 -0.0705 0.045 Uiso 1 1 calc R
C16 C 1.0806(9) 0.0625(7) 0.0713(6) 0.038(2) Uani 1 1 d .
C17 C 1.2350(10) -0.0119(8) 0.0740(7) 0.049(2) Uani 1 1 d .
H17A H 1.3210 -0.0126 0.0208 0.058 Uiso 1 1 calc R
C18 C 1.2590(11) -0.0823(9) 0.1533(8) 0.054(3) Uani 1 1 d .
H18A H 1.3607 -0.1298 0.1531 0.064 Uiso 1 1 calc R
C19 C 1.1324(11) -0.0832(8) 0.2343(7) 0.051(2) Uani 1 1 d .
H19A H 1.1492 -0.1304 0.2883 0.061 Uiso 1 1 calc R
C20 C 0.9815(10) -0.0129(7) 0.2330(7) 0.039(2) Uani 1 1 d .
C21 C 0.9516(9) 0.0612(7) 0.1537(6) 0.038(2) Uani 1 1 d .
C22 C 0.8662(12) -0.0839(9) 0.3916(7) 0.059(3) Uani 1 1 d .
H22A H 0.9735 -0.1366 0.3764 0.088 Uiso 1 1 calc R
H22B H 0.7990 -0.1260 0.3971 0.088 Uiso 1 1 calc R
H22C H 0.8386 -0.0419 0.4547 0.088 Uiso 1 1 calc R
O14 O 0.6306(8) 0.1654(7) 0.4745(5) 0.065(2) Uani 1 1 d .
H14A H 0.5576 0.1503 0.5287 0.078 Uiso 1 1 calc R
C23 C 0.7536(14) 0.1818(13) 0.5036(9) 0.089(4) Uani 1 1 d .
H23A H 0.8411 0.1714 0.4434 0.107 Uiso 1 1 calc R
H23C H 0.7898 0.1227 0.5498 0.107 Uiso 1 1 calc R
C24 C 0.709(2) 0.2954(13) 0.5532(11) 0.115(5) Uani 1 1 d .
H24D H 0.7970 0.2995 0.5704 0.172 Uiso 1 1 calc R
H24A H 0.6238 0.3060 0.6140 0.172 Uiso 1 1 calc R
H24B H 0.6755 0.3547 0.5076 0.172 Uiso 1 1 calc R

loop_
_atom_site_aniso_label
_atom_site_aniso_U_11
_atom_site_aniso_U_22
_atom_site_aniso_U_33
_atom_site_aniso_U_23
_atom_site_aniso_U_13
_atom_site_aniso_U_12
Nd1 0.0341(3) 0.0590(4) 0.0348(3) 0.0188(2) -0.01119(19) -0.0294(2)
Zn1 0.0299(5) 0.0545(7) 0.0356(5) 0.0172(5) -0.0103(4) -0.0228(5)
O1 0.029(3) 0.064(4) 0.043(3) 0.021(3) -0.010(3) -0.029(3)
O2 0.032(3) 0.074(4) 0.039(3) 0.022(3) -0.012(3) -0.033(3)
O3 0.044(3) 0.062(4) 0.048(4) 0.027(3) -0.019(3) -0.031(3)
O4 0.026(3) 0.053(4) 0.049(3) 0.027(3) -0.012(3) -0.017(3)
O5 0.240(15) 0.163(11) 0.156(11) -0.016(9) -0.041(11) -0.139(11)
O6 0.065(4) 0.074(5) 0.058(4) 0.029(4) -0.023(4) -0.054(4)
O7 0.064(4) 0.066(4) 0.042(4) 0.023(3) -0.019(3) -0.039(4)
O8 0.099(7) 0.113(8) 0.063(5) 0.007(5) 0.010(5) 0.000(6)
O9 0.056(4) 0.079(5) 0.048(4) 0.023(4) -0.012(3) -0.030(4)
O10 0.073(5) 0.073(5) 0.061(5) 0.017(4) -0.016(4) -0.036(4)
O11 0.072(5) 0.061(5) 0.107(6) 0.012(5) -0.022(5) -0.040(4)
O12 0.057(4) 0.068(5) 0.051(4) 0.015(3) -0.013(3) -0.038(4)
O13 0.062(4) 0.084(5) 0.044(4) 0.013(4) -0.008(3) -0.047(4)
N1 0.033(4) 0.051(5) 0.036(4) 0.014(3) -0.011(3) -0.021(3)
N2 0.033(4) 0.046(4) 0.036(4) 0.009(3) -0.009(3) -0.023(4)
N3 0.049(5) 0.085(7) 0.072(6) 0.009(6) -0.014(5) -0.041(5)
N4 0.045(5) 0.085(8) 0.043(5) 0.003(5) -0.009(4) -0.018(5)
N5 0.036(4) 0.061(6) 0.068(6) 0.019(5) -0.021(4) -0.027(4)
C1 0.047(6) 0.090(8) 0.072(7) 0.030(6) -0.014(5) -0.049(6)
C2 0.029(4) 0.043(5) 0.036(4) 0.006(4) -0.006(4) -0.018(4)
C3 0.031(5) 0.065(7) 0.062(6) 0.013(5) -0.016(4) -0.027(5)
C4 0.032(5) 0.059(6) 0.079(7) 0.016(5) -0.028(5) -0.020(5)
C5 0.039(5) 0.042(6) 0.055(6) 0.011(4) -0.020(4) -0.015(4)
C6 0.027(4) 0.046(5) 0.042(5) 0.012(4) -0.016(4) -0.017(4)
C7 0.025(4) 0.034(5) 0.037(4) 0.005(4) -0.013(3) -0.014(4)
C8 0.040(5) 0.059(6) 0.034(5) 0.015(4) -0.014(4) -0.022(5)
C9 0.036(5) 0.047(5) 0.030(4) 0.013(4) -0.008(4) -0.024(4)
C10 0.051(5) 0.052(6) 0.044(5) 0.015(4) -0.015(4) -0.028(5)
C11 0.060(6) 0.068(7) 0.043(5) 0.019(5) -0.011(5) -0.037(6)
C12 0.060(7) 0.067(7) 0.043(5) 0.010(5) 0.000(5) -0.039(6)
C13 0.044(5) 0.064(7) 0.044(5) 0.014(5) -0.005(4) -0.033(5)
C14 0.043(5) 0.048(6) 0.028(4) 0.005(4) -0.005(4) -0.026(4)
C15 0.031(5) 0.044(5) 0.041(5) 0.008(4) -0.004(4) -0.022(4)
C16 0.031(4) 0.043(5) 0.042(5) 0.006(4) -0.007(4) -0.019(4)
C17 0.023(4) 0.059(6) 0.060(6) 0.005(5) -0.005(4) -0.015(4)
C18 0.037(5) 0.058(7) 0.064(6) 0.010(5) -0.020(5) -0.011(5)
C19 0.056(6) 0.047(6) 0.058(6) 0.008(5) -0.030(5) -0.018(5)
C20 0.033(5) 0.042(5) 0.048(5) 0.003(4) -0.016(4) -0.018(4)
C21 0.030(4) 0.044(5) 0.043(5) 0.007(4) -0.011(4) -0.018(4)
C22 0.070(7) 0.067(7) 0.054(6) 0.029(5) -0.026(5) -0.039(6)
O14 0.055(4) 0.110(6) 0.045(4) 0.027(4) -0.023(3) -0.045(4)
C23 0.075(8) 0.155(14) 0.063(8) 0.013(8) -0.027(7) -0.068(9)
C24 0.175(16) 0.112(12) 0.092(10) 0.016(9) -0.064(11) -0.074(12)

loop_
_atom_type_symbol
_atom_type_description
_atom_type_scat_dispersion_real
_atom_type_scat_dispersion_imag
_atom_type_scat_source
C C 0.0033 0.0016 'International Tables Vol C Tables 4.2.6.8 and 6.1.1.4'
H H 0.0000 0.0000 'International Tables Vol C Tables 4.2.6.8 and 6.1.1.4'
N N 0.0061 0.0033 'International Tables Vol C Tables 4.2.6.8 and 6.1.1.4'
O O 0.0106 0.0060 'International Tables Vol C Tables 4.2.6.8 and 6.1.1.4'
Zn Zn 0.2839 1.4301 'International Tables Vol C Tables 4.2.6.8 and 6.1.1.4'
Nd Nd -0.1943 3.0179 'International Tables Vol C Tables 4.2.6.8 and 6.1.1.4'

loop_
_geom_angle_atom_site_label_1
_geom_angle_atom_site_label_2
_geom_angle_atom_site_label_3
_geom_angle
O2 Nd1 O6 85.5(2)
O2 Nd1 O4 64.60(18)
O6 Nd1 O4 70.1(2)
O2 Nd1 O10 77.4(2)
O6 Nd1 O10 68.5(2)
O4 Nd1 O10 124.9(2)
O2 Nd1 O13 124.3(2)
O6 Nd1 O13 150.0(2)
O4 Nd1 O13 116.7(2)
O10 Nd1 O13 117.4(2)
O2 Nd1 O14 154.3(2)
O6 Nd1 O14 70.7(2)
O4 Nd1 O14 113.6(2)
O10 Nd1 O14 84.8(2)
O13 Nd1 O14 80.4(2)
O2 Nd1 O9 113.8(2)
O6 Nd1 O9 104.0(2)
O4 Nd1 O9 173.8(2)
O10 Nd1 O9 49.5(2)
O13 Nd1 O9 69.3(2)
O14 Nd1 O9 65.0(2)
O2 Nd1 O12 83.1(2)
O6 Nd1 O12 145.4(2)
O4 Nd1 O12 75.4(2)
O10 Nd1 O12 139.1(2)
O13 Nd1 O12 49.5(2)
O14 Nd1 O12 122.0(2)
O9 Nd1 O12 110.6(2)
O2 Nd1 O3 122.41(18)
O6 Nd1 O3 87.1(2)
O4 Nd1 O3 59.23(17)
O10 Nd1 O3 148.1(2)
O13 Nd1 O3 74.3(2)
O14 Nd1 O3 67.3(2)
O9 Nd1 O3 123.4(2)
O12 Nd1 O3 72.04(19)
O2 Nd1 O1 58.87(17)
O6 Nd1 O1 128.9(2)
O4 Nd1 O1 115.89(17)
O10 Nd1 O1 68.7(2)
O13 Nd1 O1 76.55(19)
O14 Nd1 O1 130.51(19)
O9 Nd1 O1 66.04(19)
O12 Nd1 O1 70.42(19)
O3 Nd1 O1 141.89(18)
O2 Nd1 N4 95.5(2)
O6 Nd1 N4 86.1(3)
O4 Nd1 N4 149.5(2)
O10 Nd1 N4 24.6(2)
O13 Nd1 N4 93.5(3)
O14 Nd1 N4 73.9(2)
O9 Nd1 N4 25.0(2)
O12 Nd1 N4 127.4(2)
O3 Nd1 N4 140.8(2)
O1 Nd1 N4 64.6(2)
O2 Nd1 N5 104.6(2)
O6 Nd1 N5 157.6(2)
O4 Nd1 N5 95.8(2)
O10 Nd1 N5 132.8(2)
O13 Nd1 N5 24.7(2)
O14 Nd1 N5 101.1(2)
O9 Nd1 N5 90.4(2)
O12 Nd1 N5 24.8(2)
O3 Nd1 N5 70.59(18)
O1 Nd1 N5 72.64(19)
N4 Nd1 N5 112.2(3)
O7 Zn1 O4 108.8(3)
O7 Zn1 O2 100.6(3)
O4 Zn1 O2 80.0(2)
O7 Zn1 N2 108.0(3)
O4 Zn1 N2 90.6(3)
O2 Zn1 N2 151.4(3)
O7 Zn1 N1 104.7(3)
O4 Zn1 N1 146.5(3)
O2 Zn1 N1 92.0(2)
N2 Zn1 N1 81.0(3)
O7 Zn1 Nd1 87.32(17)
O4 Zn1 Nd1 45.77(16)
O2 Zn1 Nd1 43.73(16)
N2 Zn1 Nd1 136.2(2)
N1 Zn1 Nd1 135.70(19)
C2 O1 C1 117.0(6)
C2 O1 Nd1 116.9(4)
C1 O1 Nd1 125.8(5)
C7 O2 Zn1 126.6(5)
C7 O2 Nd1 132.6(5)
Zn1 O2 Nd1 100.6(2)
C20 O3 C22 116.9(7)
C20 O3 Nd1 118.4(5)
C22 O3 Nd1 124.7(5)
C21 O4 Zn1 125.0(5)
C21 O4 Nd1 128.8(5)
Zn1 O4 Nd1 98.3(2)
N3 O6 Nd1 134.2(6)
N3 O7 Zn1 120.0(6)
N4 O9 Nd1 95.6(5)
N4 O10 Nd1 99.2(6)
N5 O12 Nd1 95.5(6)
N5 O13 Nd1 98.5(5)
C8 N1 C9 123.6(7)
C8 N1 Zn1 124.6(6)
C9 N1 Zn1 111.7(5)
C15 N2 C14 123.9(7)
C15 N2 Zn1 125.4(6)
C14 N2 Zn1 110.6(5)
O6 N3 O7 123.0(9)
O6 N3 O5 118.2(9)
O7 N3 O5 118.8(10)
O8 N4 O10 120.4(11)
O8 N4 O9 123.8(10)
O10 N4 O9 115.7(9)
O8 N4 Nd1 176.6(9)
O10 N4 Nd1 56.3(5)
O9 N4 Nd1 59.5(5)
O11 N5 O12 121.8(9)
O11 N5 O13 121.7(9)
O12 N5 O13 116.5(8)
O11 N5 Nd1 177.2(7)
O12 N5 Nd1 59.8(5)
O13 N5 Nd1 56.8(5)
O1 C2 C3 123.8(7)
O1 C2 C7 114.1(7)
C3 C2 C7 122.0(8)
C2 C3 C4 119.1(8)
C3 C4 C5 120.9(8)
C4 C5 C6 119.5(8)
C7 C6 C5 119.4(7)
C7 C6 C8 126.4(7)
C5 C6 C8 114.2(7)
O2 C7 C2 116.5(7)
O2 C7 C6 124.6(7)
C2 C7 C6 118.9(7)
N1 C8 C6 125.6(8)
C14 C9 C10 119.6(8)
C14 C9 N1 115.1(7)
C10 C9 N1 125.2(8)
C11 C10 C9 119.6(9)
C10 C11 C12 120.0(9)
C13 C12 C11 121.0(9)
C12 C13 C14 120.4(9)
C13 C14 C9 119.4(8)
C13 C14 N2 123.9(8)
C9 C14 N2 116.7(7)
N2 C15 C16 125.3(8)
C21 C16 C17 117.9(8)
C21 C16 C15 125.2(8)
C17 C16 C15 117.0(8)
C18 C17 C16 121.4(9)
C17 C18 C19 120.7(9)
C20 C19 C18 119.1(9)
C19 C20 O3 124.5(8)
C19 C20 C21 122.1(8)
O3 C20 C21 113.3(7)
O4 C21 C20 117.8(7)
O4 C21 C16 123.3(8)
C20 C21 C16 118.9(7)
C23 O14 Nd1 133.0(6)
O14 C23 C24 114.6(11)

loop_
_geom_bond_atom_site_label_1
_geom_bond_atom_site_label_2
_geom_bond_distance
Nd1 O2 2.382(5)
Nd1 O6 2.447(6)
Nd1 O4 2.453(5)
Nd1 O10 2.508(7)
Nd1 O13 2.536(7)
Nd1 O14 2.535(6)
Nd1 O9 2.577(7)
Nd1 O12 2.602(6)
Nd1 O3 2.728(6)
Nd1 O1 2.749(5)
Nd1 N4 2.978(9)
Nd1 N5 2.998(9)
Zn1 O7 1.994(7)
Zn1 O4 2.008(5)
Zn1 O2 2.011(5)
Zn1 N2 2.029(7)
Zn1 N1 2.034(7)
O1 C2 1.379(9)
O1 C1 1.447(10)
O2 C7 1.318(8)
O3 C20 1.385(10)
O3 C22 1.461(10)
O4 C21 1.314(9)
O5 N3 1.487(13)
O6 N3 1.254(11)
O7 N3 1.269(10)
O8 N4 1.210(10)
O9 N4 1.263(11)
O10 N4 1.253(10)
O11 N5 1.217(10)
O12 N5 1.261(10)
O13 N5 1.268(10)
N1 C8 1.313(10)
N1 C9 1.415(10)
N2 C15 1.287(10)
N2 C14 1.427(10)
C2 C3 1.383(11)
C2 C7 1.388(10)
C3 C4 1.382(13)
C4 C5 1.391(12)
C5 C6 1.420(10)
C6 C7 1.399(11)
C6 C8 1.436(11)
C9 C14 1.398(11)
C9 C10 1.401(11)
C10 C11 1.383(12)
C11 C12 1.381(13)
C12 C13 1.363(12)
C13 C14 1.388(11)
C15 C16 1.433(11)
C16 C21 1.423(11)
C16 C17 1.430(11)
C17 C18 1.372(13)
C18 C19 1.397(13)
C19 C20 1.385(12)
C20 C21 1.406(12)
O14 C23 1.431(12)
C23 C24 1.477(17)
